data_4107020
loop_
_publ_author_name
'Elango Kumarasamy'
'Josepha L. Jesuraj'
'Joseph N. Omlid'
'Angel Ugrinov'
'Jayaraman Sivaguru'

_publ_contact_author_name 'Jayaraman Sivaguru'
_publ_contact_author_phone '701 231-8923'
_publ_section_title
;
 Light-Induced Enantiospecific 4\p Ring Closure of Axially Chiral
 2-Pyridones: Enthalpic and Entropic Effects Promoted by H-Bonding
;
_journal_name_full 'Journal of the American Chemical Society'
_journal_page_first 17106
_journal_page_last 17109
_journal_paper_doi 10.1021/ja203087a
_journal_volume 133
_journal_year 2011
_chemical_absolute_configuration ad
_chemical_formula_moiety 'C15 H17 N O'
_chemical_formula_sum 'C15 H17 N O'
_chemical_formula_weight 227.30
_chemical_name_systematic
;
 ?
;
_space_group_IT_number 4
_space_group_name_Hall 'P 2yb'
_symmetry_cell_setting monoclinic
_symmetry_space_group_name_Hall 'P 2yb'
_symmetry_space_group_name_H-M 'P 1 21 1'
_atom_sites_solution_hydrogens geom
_atom_sites_solution_primary direct
_atom_sites_solution_secondary difmap
_audit_creation_method SHELXL-97
_cell_angle_alpha 90.00
_cell_angle_beta 108.261(5)
_cell_angle_gamma 90.00
_cell_formula_units_Z 2
_cell_length_a 8.5149(10)
_cell_length_b 5.8102(7)
_cell_length_c 13.3204(16)
_cell_measurement_reflns_used 6594
_cell_measurement_temperature 273(2)
_cell_measurement_theta_max 66.12
_cell_measurement_theta_min 5.47
_cell_volume 625.82(13)
_computing_cell_refinement 'Bruker SAINT'
_computing_data_collection 'Bruker APEX2'
_computing_data_reduction 'Bruker SAINT'
_computing_molecular_graphics 'Bruker SHELXTL'
_computing_publication_material 'Bruker SHELXTL'
_computing_structure_refinement 'SHELXL-97 (Sheldrick, 2008)'
_computing_structure_solution 'SHELXS-97 (Sheldrick, 2008)'
_diffrn_ambient_temperature 273(2)
_diffrn_measured_fraction_theta_full 0.990
_diffrn_measured_fraction_theta_max 0.990
_diffrn_measurement_device_type 'Bruker APEX-II CCD'
_diffrn_measurement_method '\f and \w scans'
_diffrn_radiation_monochromator graphite
_diffrn_radiation_source 'fine-focus sealed tube'
_diffrn_radiation_type CuK\a
_diffrn_radiation_wavelength 1.54178
_diffrn_reflns_av_R_equivalents 0.0240
_diffrn_reflns_av_sigmaI/netI 0.0224
_diffrn_reflns_limit_h_max 9
_diffrn_reflns_limit_h_min -10
_diffrn_reflns_limit_k_max 6
_diffrn_reflns_limit_k_min -6
_diffrn_reflns_limit_l_max 15
_diffrn_reflns_limit_l_min -15
_diffrn_reflns_number 7444
_diffrn_reflns_theta_full 65.97
_diffrn_reflns_theta_max 65.97
_diffrn_reflns_theta_min 5.47
_exptl_absorpt_coefficient_mu 0.587
_exptl_absorpt_correction_T_max 0.9701
_exptl_absorpt_correction_T_min 0.8671
_exptl_absorpt_correction_type multi-scan
_exptl_absorpt_process_details 'Acta Cryst (1995). A51, 33-38'
_exptl_crystal_colour colourless
_exptl_crystal_density_diffrn 1.206
_exptl_crystal_description plate
_exptl_crystal_F_000 244
_exptl_crystal_size_max 0.25
_exptl_crystal_size_mid 0.11
_exptl_crystal_size_min 0.05
_refine_diff_density_max 0.122
_refine_diff_density_min -0.166
_refine_diff_density_rms 0.032
_refine_ls_abs_structure_details 'Flack H D (1983), Acta Cryst. A39, 876-881'
_refine_ls_abs_structure_Flack 0.2(2)
_refine_ls_extinction_method none
_refine_ls_goodness_of_fit_ref 1.069
_refine_ls_hydrogen_treatment constr
_refine_ls_matrix_type full
_refine_ls_number_parameters 157
_refine_ls_number_reflns 2084
_refine_ls_number_restraints 1
_refine_ls_restrained_S_all 1.069
_refine_ls_R_factor_all 0.0279
_refine_ls_R_factor_gt 0.0277
_refine_ls_shift/su_max 0.000
_refine_ls_shift/su_mean 0.000
_refine_ls_structure_factor_coef Fsqd
_refine_ls_weighting_details 'calc w=1/[\s^2^(Fo^2^)+(0.0415P)^2^+0.0941P] where P=(Fo^2^+2Fc^2^)/3'
_refine_ls_weighting_scheme calc
_refine_ls_wR_factor_gt 0.0711
_refine_ls_wR_factor_ref 0.0714
_reflns_number_gt 2061
_reflns_number_total 2084
_reflns_threshold_expression >2sigma(I)
_cod_data_source_file ja203087a_si_002_8.cif
_cod_data_source_block 1R4S_2a
_cod_database_code 4107020

loop_
_symmetry_equiv_pos_as_xyz
'x, y, z'
'-x, y+1/2, -z'

loop_
_atom_site_label
_atom_site_type_symbol
_atom_site_fract_x
_atom_site_fract_y
_atom_site_fract_z
_atom_site_U_iso_or_equiv
_atom_site_adp_type
_atom_site_occupancy
_atom_site_symmetry_multiplicity
_atom_site_calc_flag
_atom_site_refinement_flags
O O 0.64260(11) 0.15525(17) 0.81009(7) 0.0292(2) Uani 1 1 d .
N2 N 0.42346(12) 0.42126(18) 0.75020(8) 0.0218(2) Uani 1 1 d .
C16 C 0.20554(17) 0.6274(2) 0.88316(10) 0.0268(3) Uani 1 1 d .
H16A H 0.1046 0.6868 0.8353 0.040 Uiso 1 1 calc R
H16B H 0.2971 0.6756 0.8607 0.040 Uiso 1 1 calc R
H16C H 0.2197 0.6848 0.9530 0.040 Uiso 1 1 calc R
C13 C 0.19801(15) 0.3631(2) 0.88398(10) 0.0218(3) Uani 1 1 d .
C12 C 0.16254(14) 0.2673(2) 0.77130(9) 0.0199(3) Uani 1 1 d .
C7 C 0.27292(15) 0.2913(2) 0.71217(9) 0.0208(3) Uani 1 1 d .
C1 C 0.46513(16) 0.6475(2) 0.71258(10) 0.0259(3) Uani 1 1 d .
H1 H 0.4287 0.7893 0.7384 0.031 Uiso 1 1 calc R
C4 C 0.65034(16) 0.5761(2) 0.75598(11) 0.0261(3) Uani 1 1 d .
H4 H 0.7298 0.6654 0.8115 0.031 Uiso 1 1 calc R
C5 C 0.64764(18) 0.5900(3) 0.64143(11) 0.0328(3) Uani 1 1 d .
H5 H 0.7286 0.5671 0.6091 0.039 Uiso 1 1 calc R
C6 C 0.48920(19) 0.6463(3) 0.60395(11) 0.0339(3) Uani 1 1 d .
H6 H 0.4185 0.6747 0.5361 0.041 Uiso 1 1 calc R
C8 C 0.24064(16) 0.1901(2) 0.61315(10) 0.0249(3) Uani 1 1 d .
H8 H 0.3169 0.2061 0.5767 0.030 Uiso 1 1 calc R
C9 C 0.09717(16) 0.0663(2) 0.56798(10) 0.0274(3) Uani 1 1 d .
H9 H 0.0769 -0.0023 0.5020 0.033 Uiso 1 1 calc R
C10 C -0.01572(16) 0.0467(2) 0.62302(10) 0.0262(3) Uani 1 1 d .
H10 H -0.1142 -0.0326 0.5931 0.031 Uiso 1 1 calc R
C11 C 0.01704(15) 0.1445(2) 0.72243(10) 0.0238(3) Uani 1 1 d .
H11 H -0.0605 0.1280 0.7580 0.029 Uiso 1 1 calc R
C14 C 0.06311(16) 0.2943(2) 0.93208(11) 0.0267(3) Uani 1 1 d .
H14A H 0.0551 0.1295 0.9333 0.040 Uiso 1 1 calc R
H14B H -0.0410 0.3574 0.8902 0.040 Uiso 1 1 calc R
H14C H 0.0907 0.3528 1.0029 0.040 Uiso 1 1 calc R
C15 C 0.36020(15) 0.2639(2) 0.95806(10) 0.0239(3) Uani 1 1 d .
H15A H 0.3823 0.3296 1.0272 0.036 Uiso 1 1 calc R
H15B H 0.4493 0.3001 0.9310 0.036 Uiso 1 1 calc R
H15C H 0.3504 0.0998 0.9623 0.036 Uiso 1 1 calc R
C3 C 0.58454(15) 0.3425(2) 0.78008(10) 0.0220(3) Uani 1 1 d .

loop_
_atom_site_aniso_label
_atom_site_aniso_U_11
_atom_site_aniso_U_22
_atom_site_aniso_U_33
_atom_site_aniso_U_23
_atom_site_aniso_U_13
_atom_site_aniso_U_12
O 0.0233(5) 0.0262(5) 0.0379(5) 0.0051(4) 0.0092(4) 0.0022(4)
N2 0.0199(5) 0.0193(5) 0.0265(5) 0.0025(4) 0.0077(4) -0.0015(4)
C16 0.0295(7) 0.0210(7) 0.0305(7) 0.0003(6) 0.0102(5) 0.0015(6)
C13 0.0197(6) 0.0203(6) 0.0246(6) -0.0003(5) 0.0059(5) 0.0002(5)
C12 0.0187(6) 0.0160(6) 0.0241(6) 0.0029(5) 0.0054(5) 0.0025(5)
C7 0.0181(6) 0.0173(6) 0.0253(6) 0.0031(5) 0.0043(5) 0.0006(5)
C1 0.0255(6) 0.0205(6) 0.0318(7) 0.0029(6) 0.0089(5) -0.0040(6)
C4 0.0222(6) 0.0269(7) 0.0298(7) 0.0011(5) 0.0088(5) -0.0042(5)
C5 0.0349(8) 0.0341(8) 0.0348(7) 0.0018(6) 0.0186(6) -0.0081(6)
C6 0.0387(8) 0.0326(8) 0.0297(7) 0.0078(6) 0.0097(6) -0.0075(7)
C8 0.0262(6) 0.0233(7) 0.0266(6) 0.0027(5) 0.0104(5) 0.0012(5)
C9 0.0304(7) 0.0264(7) 0.0233(6) -0.0015(5) 0.0053(5) -0.0011(6)
C10 0.0225(6) 0.0232(7) 0.0287(7) 0.0013(5) 0.0017(5) -0.0037(5)
C11 0.0205(6) 0.0217(6) 0.0292(6) 0.0030(5) 0.0078(5) -0.0007(5)
C14 0.0243(6) 0.0288(7) 0.0285(6) -0.0017(6) 0.0105(5) 0.0000(5)
C15 0.0226(6) 0.0249(6) 0.0235(6) 0.0009(5) 0.0062(5) 0.0013(5)
C3 0.0193(6) 0.0245(7) 0.0226(6) -0.0003(5) 0.0072(5) -0.0019(5)

loop_
_atom_type_symbol
_atom_type_description
_atom_type_scat_dispersion_real
_atom_type_scat_dispersion_imag
_atom_type_scat_source
C C 0.0181 0.0091 'International Tables Vol C Tables 4.2.6.8 and 6.1.1.4'
H H 0.0000 0.0000 'International Tables Vol C Tables 4.2.6.8 and 6.1.1.4'
N N 0.0311 0.0180 'International Tables Vol C Tables 4.2.6.8 and 6.1.1.4'
O O 0.0492 0.0322 'International Tables Vol C Tables 4.2.6.8 and 6.1.1.4'

loop_
_geom_angle_atom_site_label_1
_geom_angle_atom_site_label_2
_geom_angle_atom_site_label_3
_geom_angle
C3 N2 C7 128.58(11)
C3 N2 C1 93.99(10)
C7 N2 C1 128.76(10)
C13 C16 H16A 109.5
C13 C16 H16B 109.5
H16A C16 H16B 109.5
C13 C16 H16C 109.5
H16A C16 H16C 109.5
H16B C16 H16C 109.5
C14 C13 C15 105.91(10)
C14 C13 C16 107.57(11)
C15 C13 C16 110.39(11)
C14 C13 C12 111.68(10)
C15 C13 C12 110.67(10)
C16 C13 C12 110.50(10)
C11 C12 C7 115.99(11)
C11 C12 C13 120.80(10)
C7 C12 C13 123.20(11)
C8 C7 C12 121.33(11)
C8 C7 N2 116.49(11)
C12 C7 N2 122.18(11)
N2 C1 C6 115.63(12)
N2 C1 C4 87.72(9)
C6 C1 C4 85.95(10)
N2 C1 H1 119.3
C6 C1 H1 119.3
C4 C1 H1 119.3
C5 C4 C3 111.33(11)
C5 C4 C1 85.31(10)
C3 C4 C1 85.40(9)
C5 C4 H4 121.3
C3 C4 H4 121.3
C1 C4 H4 121.3
C6 C5 C4 94.86(11)
C6 C5 H5 132.6
C4 C5 H5 132.6
C5 C6 C1 93.87(11)
C5 C6 H6 133.1
C1 C6 H6 133.1
C9 C8 C7 121.19(12)
C9 C8 H8 119.4
C7 C8 H8 119.4
C8 C9 C10 118.54(12)
C8 C9 H9 120.7
C10 C9 H9 120.7
C9 C10 C11 120.45(12)
C9 C10 H10 119.8
C11 C10 H10 119.8
C10 C11 C12 122.45(11)
C10 C11 H11 118.8
C12 C11 H11 118.8
C13 C14 H14A 109.5
C13 C14 H14B 109.5
H14A C14 H14B 109.5
C13 C14 H14C 109.5
H14A C14 H14C 109.5
H14B C14 H14C 109.5
C13 C15 H15A 109.5
C13 C15 H15B 109.5
H15A C15 H15B 109.5
C13 C15 H15C 109.5
H15A C15 H15C 109.5
H15B C15 H15C 109.5
O C3 N2 131.24(12)
O C3 C4 136.36(11)
N2 C3 C4 92.37(10)

loop_
_geom_bond_atom_site_label_1
_geom_bond_atom_site_label_2
_geom_bond_distance
O C3 1.2101(17)
N2 C3 1.3809(16)
N2 C7 1.4363(16)
N2 C1 1.4889(18)
C16 C13 1.5372(18)
C16 H16A 0.9600
C16 H16B 0.9600
C16 H16C 0.9600
C13 C14 1.5334(17)
C13 C15 1.5360(17)
C13 C12 1.5393(17)
C12 C11 1.4007(18)
C12 C7 1.4097(17)
C7 C8 1.3905(18)
C1 C6 1.5237(19)
C1 C4 1.5563(18)
C1 H1 0.9800
C4 C5 1.5210(18)
C4 C3 1.5402(18)
C4 H4 0.9800
C5 C6 1.324(2)
C5 H5 0.9300
C6 H6 0.9300
C8 C9 1.3825(19)
C8 H8 0.9300
C9 C10 1.384(2)
C9 H9 0.9300
C10 C11 1.3866(19)
C10 H10 0.9300
C11 H11 0.9300
C14 H14A 0.9600
C14 H14B 0.9600
C14 H14C 0.9600
C15 H15A 0.9600
C15 H15B 0.9600
C15 H15C 0.9600
